data_7241375
loop_
_publ_author_name
'Sumimoto, Yuji'
'Iijima, Kodai'
'Yoo, Dongho'
'Kawamoto, Tadashi'
'Le Gal, Yann'
'Lorcy, Dominique'
'Mori, Takehiko'

_publ_section_title
;
 Structures and transistor properties of extended and unsymmetrical
 birhodanines
;
_journal_name_full CrystEngComm
_journal_paper_doi 10.1039/D0CE01133A
_journal_year 2020
_chemical_formula_moiety 'C26 H16 N2 O2 S4'
_chemical_formula_sum 'C26 H16 N2 O2 S4'
_chemical_formula_weight 516.66
_space_group_crystal_system monoclinic
_space_group_IT_number 14
_space_group_name_Hall '-P 2yn'
_space_group_name_H-M_alt 'P 1 21/n 1'
_atom_sites_solution_hydrogens geom
_atom_sites_solution_primary direct
_atom_sites_solution_secondary difmap
_audit_update_record
;
2020-07-20 deposited with the CCDC.	2020-09-10 downloaded from the CCDC.
;
_cell_angle_alpha 90.0000
_cell_angle_beta 100.8682(15)
_cell_angle_gamma 90.0000
_cell_formula_units_Z 2
_cell_length_a 12.6138(4)
_cell_length_b 5.52905(16)
_cell_length_c 16.8453(5)
_cell_measurement_reflns_used 3266
_cell_measurement_temperature 274
_cell_measurement_theta_max 68.06
_cell_measurement_theta_min 4.04
_cell_volume 1153.76(6)
_computing_cell_refinement 'RAPID AUTO'
_computing_data_collection 'RAPID AUTO (Rigaku, ????)'
_computing_data_reduction 'RAPID AUTO'
_computing_molecular_graphics 'CrystalStructure 4.2.2'
_computing_publication_material 'CrystalStructure 4.2.2 (Rigaku, 2016)'
_computing_structure_refinement 'SHELXL Version 2016/6 (Sheldrick, 2008)'
_computing_structure_solution 'Il Milione (Burla, et al., 2007)'
_diffrn_ambient_temperature 274
_diffrn_detector_area_resol_mean 10.000
_diffrn_measured_fraction_theta_full 0.990
_diffrn_measured_fraction_theta_max 0.989
_diffrn_measurement_device_type 'Rigaku R-AXIS RAPID'
_diffrn_measurement_method \w
_diffrn_radiation_type 'Cu K\a'
_diffrn_radiation_wavelength 1.54187
_diffrn_reflns_av_R_equivalents 0.0890
_diffrn_reflns_Laue_measured_fraction_full 0.990
_diffrn_reflns_Laue_measured_fraction_max 0.989
_diffrn_reflns_limit_h_max 15
_diffrn_reflns_limit_h_min -15
_diffrn_reflns_limit_k_max 6
_diffrn_reflns_limit_k_min -6
_diffrn_reflns_limit_l_max 20
_diffrn_reflns_limit_l_min -20
_diffrn_reflns_number 12276
_diffrn_reflns_point_group_measured_fraction_full 0.990
_diffrn_reflns_point_group_measured_fraction_max 0.989
_diffrn_reflns_theta_full 67.687
_diffrn_reflns_theta_max 68.242
_diffrn_reflns_theta_min 4.035
_diffrn_standards_number 0
_exptl_absorpt_coefficient_mu 4.017
_exptl_absorpt_correction_T_max 0.908
_exptl_absorpt_correction_T_min 0.688
_exptl_absorpt_correction_type multi-scan
_exptl_absorpt_process_details 'ABSCOR (Rigaku, 1995)'
_exptl_crystal_colour orange
_exptl_crystal_density_diffrn 1.487
_exptl_crystal_density_method 'not measured'
_exptl_crystal_description needle
_exptl_crystal_F_000 532.00
_exptl_crystal_size_max 0.326
_exptl_crystal_size_mid 0.039
_exptl_crystal_size_min 0.024
_refine_diff_density_max 0.48
_refine_diff_density_min -0.61
_refine_ls_extinction_method none
_refine_ls_goodness_of_fit_ref 1.235
_refine_ls_hydrogen_treatment constr
_refine_ls_number_parameters 154
_refine_ls_number_reflns 2098
_refine_ls_number_restraints 0
_refine_ls_R_factor_all 0.1625
_refine_ls_R_factor_gt 0.1024
_refine_ls_shift/su_max 0.000
_refine_ls_structure_factor_coef Fsqd
_refine_ls_weighting_details 'w = 1/[\s^2^(Fo^2^)+(0.1400P)^2^+0.6754P] where P=(Fo^2^+2Fc^2^)/3'
_refine_ls_weighting_scheme calc
_refine_ls_wR_factor_gt 0.2524
_refine_ls_wR_factor_ref 0.3367
_reflns_Friedel_coverage 0.000
_reflns_number_gt 1033
_reflns_number_total 2098
_reflns_threshold_expression F^2^>2.0\s(F^2^)
_cod_data_source_file d0ce01133a2.cif
_cod_data_source_block 20180131
_cod_database_code 7241375

loop_
_space_group_symop_id
_space_group_symop_operation_xyz
1 +X,+Y,+Z
2 1/2-X,1/2+Y,1/2-Z
3 -X,-Y,-Z
4 -1/2+X,-1/2-Y,-1/2+Z

loop_
_atom_site_label
_atom_site_type_symbol
_atom_site_fract_x
_atom_site_fract_y
_atom_site_fract_z
_atom_site_U_iso_or_equiv
_atom_site_adp_type
_atom_site_occupancy
_atom_site_site_symmetry_order
_atom_site_calc_flag
_atom_site_refinement_flags_posn
_atom_site_refinement_flags_adp
_atom_site_refinement_flags_occupancy
_atom_site_disorder_assembly
_atom_site_disorder_group
S1 S 0.29421(16) 0.9696(4) 0.54830(12) 0.0785(9) Uani 1 1 d . . . . .
S2 S 0.48670(19) 1.2809(5) 0.57792(14) 0.0926(10) Uani 1 1 d . . . . .
O1 O 0.3683(4) 0.6400(10) 0.7503(3) 0.0712(15) Uani 1 1 d . . . . .
N1 N 0.4366(5) 0.9385(11) 0.6792(3) 0.0611(17) Uani 1 1 d . . . . .
C1 C 0.0581(6) 0.7070(14) 0.4933(4) 0.062(2) Uani 1 1 d . . . . .
H1 H 0.096891 0.847182 0.488062 0.075 Uiso 1 1 calc R U . . .
C2 C 0.0376(6) 0.3375(15) 0.5612(4) 0.062(2) Uani 1 1 d . . . . .
H2 H 0.061947 0.225815 0.601786 0.074 Uiso 1 1 calc R U . . .
C3 C 0.0968(6) 0.5452(15) 0.5558(4) 0.064(2) Uani 1 1 d . . . . .
C4 C 0.1932(5) 0.5894(14) 0.6162(4) 0.060(2) Uani 1 1 d . . . . .
H4 H 0.201595 0.487562 0.660925 0.072 Uiso 1 1 calc R U . . .
C5 C 0.2719(5) 0.7525(14) 0.6182(4) 0.059(2) Uani 1 1 d . . . . .
C6 C 0.3596(6) 0.7590(14) 0.6902(5) 0.0601(19) Uani 1 1 d . . . . .
C7 C 0.4141(5) 1.0651(15) 0.6079(4) 0.066(2) Uani 1 1 d . . . . .
C8 C 0.5325(5) 0.9776(14) 0.7415(4) 0.0572(19) Uani 1 1 d . . . . .
C9 C 0.6108(6) 0.8024(14) 0.7510(5) 0.065(2) Uani 1 1 d . . . . .
H9 H 0.603560 0.666052 0.718124 0.078 Uiso 1 1 calc R U . . .
C10 C 0.7026(6) 0.8349(17) 0.8122(5) 0.076(2) Uani 1 1 d . . . . .
H10 H 0.757579 0.720276 0.819411 0.091 Uiso 1 1 calc R U . . .
C11 C 0.7112(6) 1.0323(17) 0.8606(5) 0.073(2) Uani 1 1 d . . . . .
H11 H 0.770824 1.050828 0.902032 0.088 Uiso 1 1 calc R U . . .
C12 C 0.6306(7) 1.2068(17) 0.8481(5) 0.077(3) Uani 1 1 d . . . . .
H12 H 0.637685 1.343433 0.880944 0.093 Uiso 1 1 calc R U . . .
C13 C 0.5404(6) 1.1821(14) 0.7882(4) 0.064(2) Uani 1 1 d . . . . .
H13 H 0.486791 1.299912 0.779855 0.077 Uiso 1 1 calc R U . . .

loop_
_atom_site_aniso_label
_atom_site_aniso_U_11
_atom_site_aniso_U_22
_atom_site_aniso_U_33
_atom_site_aniso_U_23
_atom_site_aniso_U_13
_atom_site_aniso_U_12
S1 0.0696(14) 0.0947(19) 0.0623(13) 0.0174(11) -0.0103(10) -0.0147(11)
S2 0.0840(16) 0.109(2) 0.0781(16) 0.0193(14) -0.0019(12) -0.0233(14)
O1 0.068(3) 0.086(4) 0.050(3) 0.013(3) -0.012(2) -0.005(3)
N1 0.061(4) 0.066(4) 0.048(3) 0.006(3) -0.011(3) 0.004(3)
C1 0.057(4) 0.073(6) 0.054(4) 0.001(4) 0.002(3) -0.007(4)
C2 0.058(4) 0.075(5) 0.049(4) 0.002(4) 0.001(3) 0.009(4)
C3 0.051(4) 0.079(6) 0.054(4) -0.003(4) -0.007(3) -0.015(4)
C4 0.056(4) 0.066(5) 0.053(4) 0.006(4) -0.006(3) 0.002(4)
C5 0.047(4) 0.076(5) 0.048(4) 0.001(4) -0.005(3) -0.009(3)
C6 0.055(4) 0.068(5) 0.053(4) -0.009(4) 0.001(3) -0.009(4)
C7 0.050(4) 0.084(6) 0.058(5) 0.008(4) -0.001(3) -0.013(4)
C8 0.047(4) 0.063(5) 0.054(4) -0.001(4) -0.010(3) -0.002(3)
C9 0.056(4) 0.064(5) 0.067(5) -0.010(4) -0.007(4) 0.001(4)
C10 0.062(5) 0.088(6) 0.071(5) 0.004(5) -0.002(4) 0.012(5)
C11 0.055(5) 0.108(7) 0.051(4) 0.000(5) -0.005(4) -0.011(5)
C12 0.074(5) 0.089(7) 0.065(5) -0.010(5) 0.001(4) -0.025(5)
C13 0.072(5) 0.058(5) 0.058(4) 0.002(4) -0.002(4) -0.001(4)

loop_
_atom_type_symbol
_atom_type_description
_atom_type_scat_dispersion_real
_atom_type_scat_dispersion_imag
_atom_type_scat_source
C C 0.0181 0.0091
;
International Tables for Crystallography
(Vol. C, Tables 4.2.6.8 and 6.1.1.4)
;
H H 0.0000 0.0000
;
International Tables for Crystallography
(Vol. C, Table 6.1.1.4)
;
N N 0.0311 0.0180
;
International Tables for Crystallography
(Vol. C, Tables 4.2.6.8 and 6.1.1.4)
;
O O 0.0492 0.0322
;
International Tables for Crystallography
(Vol. C, Tables 4.2.6.8 and 6.1.1.4)
;
S S 0.3331 0.5567
;
International Tables for Crystallography
(Vol. C, Tables 4.2.6.8 and 6.1.1.4)
;

loop_
_geom_angle_atom_site_label_1
_geom_angle_atom_site_label_2
_geom_angle_atom_site_label_3
_geom_angle
_geom_angle_site_symmetry_1
_geom_angle_site_symmetry_3
_geom_angle_publ_flag
C7 S1 C5 93.0(3) . . ?
C7 N1 C6 115.8(6) . . ?
C7 N1 C8 124.0(6) . . ?
C6 N1 C8 120.2(6) . . ?
C2 C1 C3 121.3(7) 3_566 . ?
C2 C1 H1 119.4 3_566 . ?
C3 C1 H1 119.4 . . ?
C3 C2 C1 121.0(7) . 3_566 ?
C3 C2 H2 119.5 . . ?
C1 C2 H2 119.5 3_566 . ?
C2 C3 C1 117.7(6) . . ?
C2 C3 C4 119.0(7) . . ?
C1 C3 C4 123.2(7) . . ?
C5 C4 C3 130.6(7) . . ?
C5 C4 H4 114.7 . . ?
C3 C4 H4 114.7 . . ?
C4 C5 C6 118.3(7) . . ?
C4 C5 S1 131.5(5) . . ?
C6 C5 S1 110.2(5) . . ?
O1 C6 N1 122.5(6) . . ?
O1 C6 C5 128.0(7) . . ?
N1 C6 C5 109.5(6) . . ?
N1 C7 S2 127.2(5) . . ?
N1 C7 S1 111.4(5) . . ?
S2 C7 S1 121.3(4) . . ?
C9 C8 C13 122.8(7) . . ?
C9 C8 N1 117.4(6) . . ?
C13 C8 N1 119.7(7) . . ?
C8 C9 C10 118.1(7) . . ?
C8 C9 H9 121.0 . . ?
C10 C9 H9 121.0 . . ?
C11 C10 C9 120.3(8) . . ?
C11 C10 H10 119.9 . . ?
C9 C10 H10 119.9 . . ?
C10 C11 C12 119.7(8) . . ?
C10 C11 H11 120.1 . . ?
C12 C11 H11 120.1 . . ?
C13 C12 C11 121.5(8) . . ?
C13 C12 H12 119.3 . . ?
C11 C12 H12 119.3 . . ?
C8 C13 C12 117.6(8) . . ?
C8 C13 H13 121.2 . . ?
C12 C13 H13 121.2 . . ?

loop_
_geom_bond_atom_site_label_1
_geom_bond_atom_site_label_2
_geom_bond_distance
_geom_bond_site_symmetry_2
_geom_bond_publ_flag
S1 C7 1.732(7) . ?
S1 C5 1.741(8) . ?
S2 C7 1.641(8) . ?
O1 C6 1.196(8) . ?
N1 C7 1.373(9) . ?
N1 C6 1.425(9) . ?
N1 C8 1.460(8) . ?
C1 C2 1.394(9) 3_566 ?
C1 C3 1.397(10) . ?
C1 H1 0.9300 . ?
C2 C3 1.382(10) . ?
C2 H2 0.9300 . ?
C3 C4 1.452(9) . ?
C4 C5 1.336(9) . ?
C4 H4 0.9300 . ?
C5 C6 1.480(9) . ?
C8 C9 1.372(9) . ?
C8 C13 1.371(10) . ?
C9 C10 1.409(10) . ?
C9 H9 0.9300 . ?
C10 C11 1.354(11) . ?
C10 H10 0.9300 . ?
C11 C12 1.389(11) . ?
C11 H11 0.9300 . ?
C12 C13 1.378(10) . ?
C12 H12 0.9300 . ?
C13 H13 0.9300 . ?

loop_
_geom_torsion_atom_site_label_1
_geom_torsion_atom_site_label_2
_geom_torsion_atom_site_label_3
_geom_torsion_atom_site_label_4
_geom_torsion
_geom_torsion_site_symmetry_1
_geom_torsion_site_symmetry_2
_geom_torsion_site_symmetry_3
_geom_torsion_site_symmetry_4
_geom_torsion_publ_flag
C1 C2 C3 C1 -0.7(12) 3_566 . . . ?
C1 C2 C3 C4 177.1(7) 3_566 . . . ?
C2 C1 C3 C2 0.7(12) 3_566 . . . ?
C2 C1 C3 C4 -177.0(7) 3_566 . . . ?
C2 C3 C4 C5 168.7(8) . . . . ?
C1 C3 C4 C5 -13.7(13) . . . . ?
C3 C4 C5 C6 178.2(8) . . . . ?
C3 C4 C5 S1 -2.9(13) . . . . ?
C7 S1 C5 C4 -178.1(8) . . . . ?
C7 S1 C5 C6 1.0(6) . . . . ?
C7 N1 C6 O1 -178.3(7) . . . . ?
C8 N1 C6 O1 2.0(11) . . . . ?
C7 N1 C6 C5 0.8(9) . . . . ?
C8 N1 C6 C5 -178.9(6) . . . . ?
C4 C5 C6 O1 -3.0(13) . . . . ?
S1 C5 C6 O1 177.9(7) . . . . ?
C4 C5 C6 N1 178.0(6) . . . . ?
S1 C5 C6 N1 -1.2(8) . . . . ?
C6 N1 C7 S2 -179.9(6) . . . . ?
C8 N1 C7 S2 -0.2(12) . . . . ?
C6 N1 C7 S1 -0.1(9) . . . . ?
C8 N1 C7 S1 179.6(5) . . . . ?
C5 S1 C7 N1 -0.5(6) . . . . ?
C5 S1 C7 S2 179.3(6) . . . . ?
C7 N1 C8 C9 -108.3(9) . . . . ?
C6 N1 C8 C9 71.4(9) . . . . ?
C7 N1 C8 C13 72.6(10) . . . . ?
C6 N1 C8 C13 -107.7(8) . . . . ?
C13 C8 C9 C10 0.5(12) . . . . ?
N1 C8 C9 C10 -178.5(7) . . . . ?
C8 C9 C10 C11 1.2(12) . . . . ?
C9 C10 C11 C12 -2.0(13) . . . . ?
C10 C11 C12 C13 1.2(12) . . . . ?
C9 C8 C13 C12 -1.3(12) . . . . ?
N1 C8 C13 C12 177.7(7) . . . . ?
C11 C12 C13 C8 0.4(12) . . . . ?
